data_4084910
loop_
_publ_author_name
'Proutiere, Fabien'
'Lyngvi, Eirik'
'Aufiero, Marialuisa'
'Sanhueza, Italo A.'
'Schoenebeck, Franziska'

_publ_section_title
;
 Combining the Reactivity Properties of PCy3and PtBu3into a Single Ligand,
 P(iPr)(tBu)2. Reaction via Mono- or Bisphosphine Palladium(0) Centers and
 Palladium(I) Dimer Formation
;
_journal_issue 23
_journal_name_full Organometallics
_journal_page_first 6879
_journal_paper_doi 10.1021/om5009605
_journal_volume 33
_journal_year 2014
_chemical_formula_moiety 'C22 H50 P2 Pd'
_chemical_formula_sum 'C22 H50 P2 Pd'
_chemical_formula_weight 482.96
_chemical_name_systematic
;
 ?
;
_space_group_crystal_system triclinic
_space_group_IT_number 2
_space_group_name_Hall '-P 1'
_space_group_name_H-M_alt 'P -1'
_symmetry_space_group_name_Hall '-P 1'
_symmetry_space_group_name_H-M 'P -1'
_atom_sites_solution_hydrogens geom
_atom_sites_solution_primary direct
_audit_creation_date 2014-09-19
_audit_creation_method
;
Olex2 1.2
(compiled 2014.08.28 svn.r2986 for OlexSys, GUI svn.r4874)
;
_cell_angle_alpha 98.158(16)
_cell_angle_beta 103.103(18)
_cell_angle_gamma 117.742(16)
_cell_formula_units_Z 1
_cell_length_a 8.036(3)
_cell_length_b 8.385(3)
_cell_length_c 11.704(4)
_cell_measurement_reflns_used 4334
_cell_measurement_temperature 100.0(2)
_cell_measurement_theta_max 27.45
_cell_measurement_theta_min 2.91
_cell_volume 651.2(4)
_computing_cell_refinement 'Bruker SAINT'
_computing_data_collection 'Bruker APEX2'
_computing_data_reduction 'Bruker SAINT'
_computing_molecular_graphics 'Olex2 (Dolomanov et al., 2009)'
_computing_publication_material 'Olex2 (Dolomanov et al., 2009)'
_computing_structure_refinement 'XL (Sheldrick, 2008)'
_computing_structure_solution 'XS (Sheldrick, 2008)'
_diffrn_ambient_temperature 100.0(2)
_diffrn_detector 'Bruker APEX2 area detector'
_diffrn_detector_area_resol_mean 8.33
_diffrn_detector_type 'CCD area detector'
_diffrn_measured_fraction_theta_full 0.983
_diffrn_measured_fraction_theta_max 0.973
_diffrn_measurement_device 'kappa-stage diffractometer'
_diffrn_measurement_device_type 'Bruker/Nonius Kappa Apex2'
_diffrn_measurement_method '\w and \f scans'
_diffrn_radiation_monochromator graphite
_diffrn_radiation_probe x-ray
_diffrn_radiation_type MoK\a
_diffrn_radiation_wavelength 0.71073
_diffrn_reflns_av_R_equivalents 0.0565
_diffrn_reflns_av_unetI/netI 0.0591
_diffrn_reflns_Laue_measured_fraction_full 0.983
_diffrn_reflns_Laue_measured_fraction_max 0.973
_diffrn_reflns_limit_h_max 10
_diffrn_reflns_limit_h_min -10
_diffrn_reflns_limit_k_max 10
_diffrn_reflns_limit_k_min -8
_diffrn_reflns_limit_l_max 15
_diffrn_reflns_limit_l_min -15
_diffrn_reflns_number 10290
_diffrn_reflns_point_group_measured_fraction_full 0.983
_diffrn_reflns_point_group_measured_fraction_max 0.973
_diffrn_reflns_theta_full 25.242
_diffrn_reflns_theta_max 27.740
_diffrn_reflns_theta_min 2.865
_diffrn_source 'sealed tube'
_diffrn_standards_number 0
_exptl_absorpt_coefficient_mu 0.839
_exptl_absorpt_correction_T_max 0.7456
_exptl_absorpt_correction_T_min 0.5770
_exptl_absorpt_correction_type multi-scan
_exptl_absorpt_process_details
;
SADABS-2008/1 (Bruker,2008) was used for absorption correction.
wR2(int) was 0.1004 before and 0.0712 after correction.
The Ratio of minimum to maximum transmission is 0.7739.
The \l/2 correction factor is 0.0000.
;
_exptl_crystal_colour 'clear orange'
_exptl_crystal_colour_lustre clear
_exptl_crystal_colour_primary orange
_exptl_crystal_density_diffrn 1.231
_exptl_crystal_description plate
_exptl_crystal_F_000 258
_exptl_crystal_size_max 0.26
_exptl_crystal_size_mid 0.16
_exptl_crystal_size_min 0.03
_refine_diff_density_max 0.760
_refine_diff_density_min -0.741
_refine_diff_density_rms 0.085
_refine_ls_extinction_method none
_refine_ls_goodness_of_fit_ref 1.054
_refine_ls_hydrogen_treatment constr
_refine_ls_matrix_type full
_refine_ls_number_parameters 240
_refine_ls_number_reflns 2980
_refine_ls_number_restraints 330
_refine_ls_restrained_S_all 1.065
_refine_ls_R_factor_all 0.0634
_refine_ls_R_factor_gt 0.0436
_refine_ls_shift/su_max 0.000
_refine_ls_shift/su_mean 0.000
_refine_ls_structure_factor_coef Fsqd
_refine_ls_weighting_details 'w=1/[\s^2^(Fo^2^)+(0.0579P)^2^+0.1992P] where P=(Fo^2^+2Fc^2^)/3'
_refine_ls_weighting_scheme calc
_refine_ls_wR_factor_gt 0.1048
_refine_ls_wR_factor_ref 0.1156
_reflns_Friedel_coverage 0.000
_reflns_number_gt 2259
_reflns_number_total 2980
_reflns_threshold_expression 'I > 2\s(I)'
_cod_data_source_file om5009605_si_003.cif
_cod_data_source_block sb090213_0m
_cod_depositor_comments 'Adding full bibliography for 4084910--4084911.cif.'
_cod_original_cell_volume 651.3(4)
_cod_database_code 4084910
_shelxl_version_number 2014-3
_shelx_space_group_comment
;
The symmetry employed for this shelxl refinement is uniquely defined
by the following loop, which should always be used as a source of
symmetry information in preference to the above space-group names.
They are only intended as comments.
;
_shelx_estimated_absorpt_t_max 0.975
_shelx_estimated_absorpt_t_min 0.811
_olex2_refinement_description
;
1. Fixed Uiso
 At 1.2 times of:
  All C(H) groups
 At 1.5 times of:
  All C(H,H,H) groups
2. Restrained distances
 P1A-C5A = P1-C5 = P1-C1 = P1A-C1A = P1A-C9A = P1-C9
 1.86 with sigma of 0.02
 C7A-C5A = C6A-C5A = C6-C5 = C7-C5 = C5-C8 = C1A-C3A = C1A-C2A = C1-C4 = C1-C3
 = C1-C2 = C10-C9 = C9-C11 = C11A-C9A = C10A-C9A = C8A-C9A = C1A-C4A
 1.53 with sigma of 0.02
 C7-C8
 2.48 with sigma of 0.04
 P1-C4
 2.83 with sigma of 0.04
 C7-P1
 2.83 with sigma of 0.04
 C8-P1
 2.83 with sigma of 0.04
 C2-P1
 2.83 with sigma of 0.04
 P1-C3
 2.83 with sigma of 0.04
 C2A-C3A = C2A-C4A = C3A-C4A
 2.48 with sigma of 0.04
 P1-C10
 2.83 with sigma of 0.04
 P1-C11
 2.83 with sigma of 0.04
 C6A-P1A
 2.83 with sigma of 0.04
 C7A-P1A
 2.83 with sigma of 0.04
 C3A-P1A
 2.83 with sigma of 0.04
 C2A-P1A
 2.83 with sigma of 0.04
 C4A-P1A
 2.83 with sigma of 0.04
 P1A-C10A = P1A-C8A
 2.83 with sigma of 0.04
 P1A-C11A
 2.83 with sigma of 0.04
 C6-C8
 2.48 with sigma of 0.04
 C6-P1
 2.83 with sigma of 0.04
 C11A-C10A = C10-C11 = C7A-C6A = C6-C7 = C8A-C11A
 2.48 with sigma of 0.04
3. Rigid bond restraints
 All non-hydrogen atoms
 with sigma for 1-2 distances of 0.01 and sigma for 1-3 distances of 0.01
4. Uiso/Uaniso restraints and constraints
Uanis(C11A) \\sim Ueq, Uanis(C3A) \\sim Ueq, Uanis(C7A) \\sim Ueq: with sigma
of 0.01 and sigma for terminal atoms of 0.02
5. Rigid body (RIGU) restrains
 All non-hydrogen atoms
 with sigma for 1-2 distances of 0.004 and sigma for 1-3 distances of 0.004
6. Others
 Sof(P1A)=Sof(C1A)=Sof(C2A)=Sof(H2AA)=Sof(H2AB)=Sof(H2AC)=Sof(C3A)=Sof(H3AA)=
 Sof(H3AB)=Sof(H3AC)=Sof(C4A)=Sof(H4AA)=Sof(H4AB)=Sof(H4AC)=Sof(C5A)=Sof(H5A)=
 Sof(C6A)=Sof(H6AA)=Sof(H6AB)=Sof(H6AC)=Sof(C7A)=Sof(H7AA)=Sof(H7AB)=Sof(H7AC)=
 Sof(C8A)=Sof(H8AA)=Sof(H8AB)=Sof(H8AC)=Sof(C9A)=Sof(C10A)=Sof(H10D)=Sof(H10E)=
 Sof(H10F)=Sof(C11A)=Sof(H11D)=Sof(H11E)=Sof(H11F)=1-FVAR(1)
 Sof(P1)=Sof(C1)=Sof(C2)=Sof(H2A)=Sof(H2B)=Sof(H2C)=Sof(C3)=Sof(H3A)=Sof(H3B)=
 Sof(H3C)=Sof(C4)=Sof(H4A)=Sof(H4B)=Sof(H4C)=Sof(C5)=Sof(C6)=Sof(H6A)=Sof(H6B)=
 Sof(H6C)=Sof(C7)=Sof(H7A)=Sof(H7B)=Sof(H7C)=Sof(C8)=Sof(H8A)=Sof(H8B)=Sof(H8C)=
 Sof(C9)=Sof(H9)=Sof(C10)=Sof(H10A)=Sof(H10B)=Sof(H10C)=Sof(C11)=Sof(H11A)=
 Sof(H11B)=Sof(H11C)=FVAR(1)
7.a Ternary CH refined with riding coordinates:
 C5A(H5A), C9(H9)
7.b Idealised Me refined as rotating group:
 C2(H2A,H2B,H2C), C2A(H2AA,H2AB,H2AC), C3(H3A,H3B,H3C), C3A(H3AA,H3AB,H3AC),
 C4(H4A,H4B,H4C), C4A(H4AA,H4AB,H4AC), C6(H6A,H6B,H6C), C6A(H6AA,H6AB,H6AC),
 C7(H7A,H7B,H7C), C7A(H7AA,H7AB,H7AC), C8(H8A,H8B,H8C), C8A(H8AA,H8AB,H8AC),
 C10(H10A,H10B,H10C), C10A(H10D,H10E,H10F), C11(H11A,H11B,H11C), C11A(H11D,H11E,
 H11F)
;
_olex2_submission_original_sample_id sb090213
_olex2_submission_special_instructions 'No special instructions were received'

loop_
_space_group_symop_operation_xyz
'x, y, z'
'-x, -y, -z'

loop_
_atom_site_label
_atom_site_type_symbol
_atom_site_fract_x
_atom_site_fract_y
_atom_site_fract_z
_atom_site_U_iso_or_equiv
_atom_site_adp_type
_atom_site_occupancy
_atom_site_site_symmetry_order
_atom_site_calc_flag
_atom_site_refinement_flags_posn
_atom_site_refinement_flags_adp
_atom_site_refinement_flags_occupancy
_atom_site_disorder_assembly
_atom_site_disorder_group
Pd1 Pd 0.5000 0.5000 0.0000 0.04621(18) Uani 1 2 d S TU P . .
P1 P 0.2696(8) 0.4287(6) -0.1823(4) 0.0299(8) Uani 0.613(6) 1 d D U . A 1
P1A P 0.2835(17) 0.4268(14) -0.1889(10) 0.064(2) Uani 0.387(6) 1 d D U . A 2
C1 C 0.3472(15) 0.3505(14) -0.3128(9) 0.0487(19) Uani 0.613(6) 1 d D U . A 1
C1A C 0.380(3) 0.390(2) -0.3103(17) 0.069(4) Uani 0.387(6) 1 d D U . A 2
C2 C 0.5758(10) 0.4735(12) -0.2815(7) 0.0622(19) Uani 0.613(6) 1 d D U . A 1
H2A H 0.6145 0.6057 -0.2696 0.093 Uiso 0.613(6) 1 calc GR . . A 1
H2B H 0.6141 0.4336 -0.3490 0.093 Uiso 0.613(6) 1 calc GR . . A 1
H2C H 0.6437 0.4592 -0.2063 0.093 Uiso 0.613(6) 1 calc GR . . A 1
C2A C 0.257(5) 0.317(5) -0.4446(18) 0.081(7) Uani 0.387(6) 1 d D U . A 2
H2AA H 0.1215 0.2168 -0.4564 0.121 Uiso 0.387(6) 1 calc GR . . A 2
H2AB H 0.3178 0.2675 -0.4917 0.121 Uiso 0.387(6) 1 calc GR . . A 2
H2AC H 0.2524 0.4200 -0.4728 0.121 Uiso 0.387(6) 1 calc GR . . A 2
C3 C 0.3086(12) 0.1505(10) -0.3120(6) 0.0613(19) Uani 0.613(6) 1 d D U . A 1
H3A H 0.3713 0.1533 -0.2290 0.092 Uiso 0.613(6) 1 calc GR . . A 1
H3B H 0.3656 0.1115 -0.3680 0.092 Uiso 0.613(6) 1 calc GR . . A 1
H3C H 0.1647 0.0611 -0.3387 0.092 Uiso 0.613(6) 1 calc GR . . A 1
C3A C 0.552(2) 0.591(2) -0.2942(14) 0.096(4) Uani 0.387(6) 1 d D U . A 2
H3AA H 0.4955 0.6658 -0.3215 0.144 Uiso 0.387(6) 1 calc GR . . A 2
H3AB H 0.6333 0.5834 -0.3433 0.144 Uiso 0.387(6) 1 calc GR . . A 2
H3AC H 0.6352 0.6500 -0.2077 0.144 Uiso 0.387(6) 1 calc GR . . A 2
C4 C 0.232(3) 0.337(3) -0.4402(9) 0.054(3) Uani 0.613(6) 1 d D U . A 1
H4A H 0.0919 0.2388 -0.4626 0.081 Uiso 0.613(6) 1 calc GR . . A 1
H4B H 0.2890 0.3053 -0.4995 0.081 Uiso 0.613(6) 1 calc GR . . A 1
H4C H 0.2426 0.4579 -0.4406 0.081 Uiso 0.613(6) 1 calc GR . . A 1
C4A C 0.471(2) 0.273(2) -0.2818(13) 0.085(4) Uani 0.387(6) 1 d D U . A 2
H4AA H 0.5879 0.3441 -0.2071 0.128 Uiso 0.387(6) 1 calc GR . . A 2
H4AB H 0.5118 0.2400 -0.3501 0.128 Uiso 0.387(6) 1 calc GR . . A 2
H4AC H 0.3727 0.1572 -0.2696 0.128 Uiso 0.387(6) 1 calc GR . . A 2
C5 C 0.2541(16) 0.6418(12) -0.2024(9) 0.067(3) Uani 0.613(6) 1 d D U . A 1
C5A C 0.204(2) 0.607(2) -0.1947(14) 0.056(3) Uani 0.387(6) 1 d D U . A 2
H5A H 0.0900 0.5696 -0.1622 0.068 Uiso 0.387(6) 1 calc R . . A 2
C6 C 0.4423(13) 0.7926(11) -0.2037(9) 0.087(3) Uani 0.613(6) 1 d D U . A 1
H6A H 0.5488 0.8267 -0.1277 0.131 Uiso 0.613(6) 1 calc GR . . A 1
H6B H 0.4308 0.9025 -0.2105 0.131 Uiso 0.613(6) 1 calc GR . . A 1
H6C H 0.4739 0.7502 -0.2738 0.131 Uiso 0.613(6) 1 calc GR . . A 1
C6A C 0.3742(17) 0.8005(12) -0.1133(8) 0.048(3) Uani 0.387(6) 1 d D U . A 2
H6AA H 0.4438 0.7880 -0.0378 0.071 Uiso 0.387(6) 1 calc GR . . A 2
H6AB H 0.3209 0.8806 -0.0928 0.071 Uiso 0.387(6) 1 calc GR . . A 2
H6AC H 0.4678 0.8576 -0.1567 0.071 Uiso 0.387(6) 1 calc GR . . A 2
C7 C 0.2146(15) 0.7094(13) -0.0836(6) 0.081(3) Uani 0.613(6) 1 d D U . A 1
H7A H 0.0929 0.6067 -0.0783 0.122 Uiso 0.613(6) 1 calc GR . . A 1
H7B H 0.1985 0.8175 -0.0878 0.122 Uiso 0.613(6) 1 calc GR . . A 1
H7C H 0.3279 0.7459 -0.0110 0.122 Uiso 0.613(6) 1 calc GR . . A 1
C7A C 0.136(3) 0.629(3) -0.3248(15) 0.079(7) Uani 0.387(6) 1 d D U . A 2
H7AA H 0.2474 0.6718 -0.3567 0.119 Uiso 0.387(6) 1 calc GR . . A 2
H7AB H 0.0941 0.7219 -0.3191 0.119 Uiso 0.387(6) 1 calc GR . . A 2
H7AC H 0.0240 0.5078 -0.3800 0.119 Uiso 0.387(6) 1 calc GR . . A 2
C8 C 0.0738(17) 0.6048(19) -0.3078(9) 0.052(2) Uani 0.613(6) 1 d D U . A 1
H8A H 0.0907 0.5719 -0.3864 0.078 Uiso 0.613(6) 1 calc GR . . A 1
H8B H 0.0649 0.7183 -0.2996 0.078 Uiso 0.613(6) 1 calc GR . . A 1
H8C H -0.0487 0.5008 -0.3044 0.078 Uiso 0.613(6) 1 calc GR . . A 1
C8A C -0.140(4) 0.168(6) -0.321(2) 0.078(7) Uani 0.387(6) 1 d D U . A 2
H8AA H -0.1531 0.2785 -0.3187 0.117 Uiso 0.387(6) 1 calc GR . . A 2
H8AB H -0.2644 0.0618 -0.3214 0.117 Uiso 0.387(6) 1 calc GR . . A 2
H8AC H -0.1103 0.1354 -0.3944 0.117 Uiso 0.387(6) 1 calc GR . . A 2
C9 C 0.0112(14) 0.2453(13) -0.2020(9) 0.051(2) Uani 0.613(6) 1 d D U . A 1
H9 H -0.0392 0.3154 -0.1584 0.062 Uiso 0.613(6) 1 calc R . . A 1
C9A C 0.031(3) 0.212(2) -0.2067(17) 0.072(4) Uani 0.387(6) 1 d D U . A 2
C10 C -0.151(2) 0.135(3) -0.3263(13) 0.058(3) Uani 0.613(6) 1 d D U . A 1
H10A H -0.1531 0.2225 -0.3735 0.087 Uiso 0.613(6) 1 calc GR . . A 1
H10B H -0.2810 0.0662 -0.3150 0.087 Uiso 0.613(6) 1 calc GR . . A 1
H10C H -0.1248 0.0463 -0.3706 0.087 Uiso 0.613(6) 1 calc GR . . A 1
C10A C 0.048(2) 0.0386(17) -0.2130(15) 0.083(4) Uani 0.387(6) 1 d D U . A 2
H10D H 0.0654 0.0014 -0.2906 0.125 Uiso 0.387(6) 1 calc GR . . A 2
H10E H -0.0739 -0.0642 -0.2080 0.125 Uiso 0.387(6) 1 calc GR . . A 2
H10F H 0.1629 0.0666 -0.1447 0.125 Uiso 0.387(6) 1 calc GR . . A 2
C11 C 0.0156(11) 0.1115(10) -0.1276(7) 0.062(2) Uani 0.613(6) 1 d D U . A 1
H11A H 0.0628 0.0355 -0.1647 0.094 Uiso 0.613(6) 1 calc GR . . A 1
H11B H -0.1190 0.0287 -0.1267 0.094 Uiso 0.613(6) 1 calc GR . . A 1
H11C H 0.1058 0.1842 -0.0436 0.094 Uiso 0.613(6) 1 calc GR . . A 1
C11A C -0.034(2) 0.251(3) -0.0941(13) 0.111(5) Uani 0.387(6) 1 d D U . A 2
H11D H 0.0626 0.2656 -0.0190 0.166 Uiso 0.387(6) 1 calc GR . . A 2
H11E H -0.1663 0.1446 -0.1053 0.166 Uiso 0.387(6) 1 calc GR . . A 2
H11F H -0.0393 0.3659 -0.0878 0.166 Uiso 0.387(6) 1 calc GR . . A 2

loop_
_atom_site_aniso_label
_atom_site_aniso_U_11
_atom_site_aniso_U_22
_atom_site_aniso_U_33
_atom_site_aniso_U_23
_atom_site_aniso_U_13
_atom_site_aniso_U_12
Pd1 0.0471(3) 0.0235(2) 0.0375(2) 0.00546(15) -0.01689(16) 0.00962(18)
P1 0.0318(15) 0.0157(13) 0.0241(13) 0.0033(10) -0.0090(11) 0.0074(11)
P1A 0.063(4) 0.048(4) 0.052(4) 0.000(3) -0.020(3) 0.027(3)
C1 0.048(4) 0.047(4) 0.040(3) 0.015(3) -0.001(3) 0.023(3)
C1A 0.066(8) 0.067(8) 0.061(5) 0.019(5) -0.002(5) 0.035(6)
C2 0.055(4) 0.070(5) 0.058(4) 0.022(4) 0.006(3) 0.034(3)
C2A 0.084(12) 0.091(13) 0.067(6) 0.002(6) -0.005(6) 0.064(9)
C3 0.068(5) 0.042(3) 0.056(4) 0.002(3) -0.006(3) 0.030(3)
C3A 0.093(8) 0.083(7) 0.077(8) 0.018(6) 0.010(6) 0.028(6)
C4 0.067(6) 0.071(6) 0.033(3) 0.006(3) 0.006(3) 0.048(5)
C4A 0.082(9) 0.104(10) 0.082(8) 0.028(7) 0.017(7) 0.062(9)
C5 0.080(5) 0.029(3) 0.055(4) -0.001(3) -0.029(3) 0.025(4)
C5A 0.046(6) 0.050(6) 0.049(6) 0.006(4) -0.007(4) 0.019(5)
C6 0.085(5) 0.044(4) 0.111(7) 0.034(4) 0.003(4) 0.027(4)
C6A 0.068(6) 0.031(4) 0.031(4) 0.008(3) -0.002(4) 0.025(4)
C7 0.118(7) 0.067(5) 0.059(4) -0.002(3) -0.005(4) 0.068(6)
C7A 0.112(14) 0.056(10) 0.050(6) -0.006(5) -0.020(6) 0.056(10)
C8 0.064(5) 0.044(5) 0.044(4) 0.012(3) -0.004(3) 0.035(4)
C8A 0.062(9) 0.043(11) 0.077(8) -0.009(7) -0.014(7) 0.011(8)
C9 0.039(3) 0.048(4) 0.047(4) 0.003(3) -0.004(3) 0.019(3)
C9A 0.056(6) 0.056(6) 0.066(7) -0.005(5) -0.009(4) 0.019(5)
C10 0.042(5) 0.044(8) 0.055(5) 0.001(4) -0.011(4) 0.012(4)
C10A 0.059(7) 0.051(6) 0.097(9) 0.008(6) -0.005(7) 0.013(5)
C11 0.054(4) 0.032(3) 0.067(4) 0.016(3) 0.000(3) 0.004(3)
C11A 0.073(8) 0.126(11) 0.076(7) -0.016(6) 0.005(6) 0.029(7)

loop_
_atom_type_symbol
_atom_type_description
_atom_type_scat_dispersion_real
_atom_type_scat_dispersion_imag
_atom_type_scat_source
C C 0.0033 0.0016 'International Tables Vol C Tables 4.2.6.8 and 6.1.1.4'
H H 0.0000 0.0000 'International Tables Vol C Tables 4.2.6.8 and 6.1.1.4'
P P 0.1023 0.0942 'International Tables Vol C Tables 4.2.6.8 and 6.1.1.4'
Pd Pd -0.9988 1.0072 'International Tables Vol C Tables 4.2.6.8 and 6.1.1.4'

loop_
_geom_angle_atom_site_label_1
_geom_angle_atom_site_label_2
_geom_angle_atom_site_label_3
_geom_angle
_geom_angle_site_symmetry_1
_geom_angle_site_symmetry_3
P1 Pd1 P1 180.0 . 2_665
P1A Pd1 P1A 180.0 2_665 .
C1 P1 Pd1 109.3(4) . .
C5 P1 Pd1 110.9(4) . .
C5 P1 C1 107.5(5) . .
C9 P1 Pd1 114.8(4) . .
C9 P1 C1 109.1(5) . .
C9 P1 C5 105.0(5) . .
C1A P1A Pd1 112.1(8) . .
C1A P1A C5A 113.9(9) . .
C1A P1A C9A 112.7(9) . .
C5A P1A Pd1 110.3(7) . .
C5A P1A C9A 98.7(8) . .
C9A P1A Pd1 108.3(7) . .
C2 C1 P1 110.0(6) . .
C2 C1 C3 104.5(7) . .
C3 C1 P1 105.8(6) . .
C4 C1 P1 115.5(8) . .
C4 C1 C2 112.3(9) . .
C4 C1 C3 107.9(9) . .
C2A C1A P1A 122.9(16) . .
C2A C1A C3A 104.7(18) . .
C3A C1A P1A 102.9(12) . .
C4A C1A P1A 108.1(12) . .
C4A C1A C2A 109.3(16) . .
C4A C1A C3A 108.0(14) . .
C1 C2 H2A 109.5 . .
C1 C2 H2B 109.5 . .
C1 C2 H2C 109.5 . .
H2A C2 H2B 109.5 . .
H2A C2 H2C 109.5 . .
H2B C2 H2C 109.5 . .
C1A C2A H2AA 109.5 . .
C1A C2A H2AB 109.5 . .
C1A C2A H2AC 109.5 . .
H2AA C2A H2AB 109.5 . .
H2AA C2A H2AC 109.5 . .
H2AB C2A H2AC 109.5 . .
C1 C3 H3A 109.5 . .
C1 C3 H3B 109.5 . .
C1 C3 H3C 109.5 . .
H3A C3 H3B 109.5 . .
H3A C3 H3C 109.5 . .
H3B C3 H3C 109.5 . .
C1A C3A H3AA 109.5 . .
C1A C3A H3AB 109.5 . .
C1A C3A H3AC 109.5 . .
H3AA C3A H3AB 109.5 . .
H3AA C3A H3AC 109.5 . .
H3AB C3A H3AC 109.5 . .
C1 C4 H4A 109.5 . .
C1 C4 H4B 109.5 . .
C1 C4 H4C 109.5 . .
H4A C4 H4B 109.5 . .
H4A C4 H4C 109.5 . .
H4B C4 H4C 109.5 . .
C1A C4A H4AA 109.5 . .
C1A C4A H4AB 109.5 . .
C1A C4A H4AC 109.5 . .
H4AA C4A H4AB 109.5 . .
H4AA C4A H4AC 109.5 . .
H4AB C4A H4AC 109.5 . .
C6 C5 P1 111.7(7) . .
C6 C5 C7 108.3(8) . .
C6 C5 C8 112.3(8) . .
C7 C5 P1 103.7(6) . .
C8 C5 P1 116.3(7) . .
C8 C5 C7 103.4(9) . .
P1A C5A H5A 108.1 . .
C6A C5A P1A 110.2(10) . .
C6A C5A H5A 108.1 . .
C6A C5A C7A 106.7(12) . .
C7A C5A P1A 115.3(13) . .
C7A C5A H5A 108.1 . .
C5 C6 H6A 109.5 . .
C5 C6 H6B 109.5 . .
C5 C6 H6C 109.5 . .
H6A C6 H6B 109.5 . .
H6A C6 H6C 109.5 . .
H6B C6 H6C 109.5 . .
C5A C6A H6AA 109.5 . .
C5A C6A H6AB 109.5 . .
C5A C6A H6AC 109.5 . .
H6AA C6A H6AB 109.5 . .
H6AA C6A H6AC 109.5 . .
H6AB C6A H6AC 109.5 . .
C5 C7 H7A 109.5 . .
C5 C7 H7B 109.5 . .
C5 C7 H7C 109.5 . .
H7A C7 H7B 109.5 . .
H7A C7 H7C 109.5 . .
H7B C7 H7C 109.5 . .
C5A C7A H7AA 109.5 . .
C5A C7A H7AB 109.5 . .
C5A C7A H7AC 109.5 . .
H7AA C7A H7AB 109.5 . .
H7AA C7A H7AC 109.5 . .
H7AB C7A H7AC 109.5 . .
C5 C8 H8A 109.5 . .
C5 C8 H8B 109.5 . .
C5 C8 H8C 109.5 . .
H8A C8 H8B 109.5 . .
H8A C8 H8C 109.5 . .
H8B C8 H8C 109.5 . .
H8AA C8A H8AB 109.5 . .
H8AA C8A H8AC 109.5 . .
H8AB C8A H8AC 109.5 . .
C9A C8A H8AA 109.5 . .
C9A C8A H8AB 109.5 . .
C9A C8A H8AC 109.5 . .
P1 C9 H9 103.9 . .
C10 C9 P1 123.1(9) . .
C10 C9 H9 103.9 . .
C10 C9 C11 110.1(11) . .
C11 C9 P1 109.8(6) . .
C11 C9 H9 103.9 . .
C8A C9A P1A 113.9(17) . .
C8A C9A C11A 105.9(18) . .
C10A C9A P1A 110.3(11) . .
C10A C9A C8A 108(2) . .
C10A C9A C11A 109.4(15) . .
C11A C9A P1A 109.3(11) . .
C9 C10 H10A 109.5 . .
C9 C10 H10B 109.5 . .
C9 C10 H10C 109.5 . .
H10A C10 H10B 109.5 . .
H10A C10 H10C 109.5 . .
H10B C10 H10C 109.5 . .
C9A C10A H10D 109.5 . .
C9A C10A H10E 109.5 . .
C9A C10A H10F 109.5 . .
H10D C10A H10E 109.5 . .
H10D C10A H10F 109.5 . .
H10E C10A H10F 109.5 . .
C9 C11 H11A 109.5 . .
C9 C11 H11B 109.5 . .
C9 C11 H11C 109.5 . .
H11A C11 H11B 109.5 . .
H11A C11 H11C 109.5 . .
H11B C11 H11C 109.5 . .
C9A C11A H11D 109.5 . .
C9A C11A H11E 109.5 . .
C9A C11A H11F 109.5 . .
H11D C11A H11E 109.5 . .
H11D C11A H11F 109.5 . .
H11E C11A H11F 109.5 . .

loop_
_geom_bond_atom_site_label_1
_geom_bond_atom_site_label_2
_geom_bond_distance
_geom_bond_site_symmetry_2
Pd1 P1 2.271(5) .
Pd1 P1 2.271(5) 2_665
Pd1 P1A 2.273(12) 2_665
Pd1 P1A 2.273(12) .
P1 C1 1.918(9) .
P1 C5 1.891(9) .
P1 C9 1.855(9) .
P1A C1A 1.824(16) .
P1A C5A 1.901(15) .
P1A C9A 1.925(15) .
C1 C2 1.549(11) .
C1 C3 1.559(11) .
C1 C4 1.523(11) .
C1A C2A 1.511(16) .
C1A C3A 1.550(16) .
C1A C4A 1.503(16) .
C2 H2A 0.9800 .
C2 H2B 0.9800 .
C2 H2C 0.9800 .
C2A H2AA 0.9800 .
C2A H2AB 0.9800 .
C2A H2AC 0.9800 .
C3 H3A 0.9800 .
C3 H3B 0.9800 .
C3 H3C 0.9800 .
C3A H3AA 0.9800 .
C3A H3AB 0.9800 .
C3A H3AC 0.9800 .
C4 H4A 0.9800 .
C4 H4B 0.9800 .
C4 H4C 0.9800 .
C4A H4AA 0.9800 .
C4A H4AB 0.9800 .
C4A H4AC 0.9800 .
C5 C6 1.457(12) .
C5 C7 1.582(12) .
C5 C8 1.543(11) .
C5A H5A 1.0000 .
C5A C6A 1.523(14) .
C5A C7A 1.565(16) .
C6 H6A 0.9800 .
C6 H6B 0.9800 .
C6 H6C 0.9800 .
C6A H6AA 0.9800 .
C6A H6AB 0.9800 .
C6A H6AC 0.9800 .
C7 H7A 0.9800 .
C7 H7B 0.9800 .
C7 H7C 0.9800 .
C7A H7AA 0.9800 .
C7A H7AB 0.9800 .
C7A H7AC 0.9800 .
C8 H8A 0.9800 .
C8 H8B 0.9800 .
C8 H8C 0.9800 .
C8A H8AA 0.9800 .
C8A H8AB 0.9800 .
C8A H8AC 0.9800 .
C8A C9A 1.534(18) .
C9 H9 1.0000 .
C9 C10 1.520(12) .
C9 C11 1.522(10) .
C9A C10A 1.513(16) .
C9A C11A 1.571(16) .
C10 H10A 0.9800 .
C10 H10B 0.9800 .
C10 H10C 0.9800 .
C10A H10D 0.9800 .
C10A H10E 0.9800 .
C10A H10F 0.9800 .
C11 H11A 0.9800 .
C11 H11B 0.9800 .
C11 H11C 0.9800 .
C11A H11D 0.9800 .
C11A H11E 0.9800 .
C11A H11F 0.9800 .

loop_
_geom_torsion_atom_site_label_1
_geom_torsion_atom_site_label_2
_geom_torsion_atom_site_label_3
_geom_torsion_atom_site_label_4
_geom_torsion
C5A_b P1A_b C1A_b C4A_b 170.0(11)
C9A P1A C1A C4A -78.7(14)
Pd1 P1A C1A C4A 43.8(13)
C5A P1A C1A C2A -61(2)
C9A P1A C1A C2A 50(2)
Pd1 P1A C1A C2A 172.5(19)
C5A P1A C1A C3A 55.9(14)
C9A P1A C1A C3A 167.2(12)
Pd1 P1A C1A C3A -70.2(12)
C9 P1 C5 C6 -173.3(7)
C1 P1 C5 C6 -57.3(8)
Pd1 P1 C5 C6 62.1(8)
C9 P1 C5 C8 -42.5(10)
C1 P1 C5 C8 73.5(10)
Pd1 P1 C5 C8 -167.1(8)
C9 P1 C5 C7 70.3(7)
C1 P1 C5 C7 -173.7(6)
Pd1 P1 C5 C7 -54.3(7)
C5 P1 C9 C10 77.0(14)
C1 P1 C9 C10 -38.0(14)
Pd1 P1 C9 C10 -161.0(12)
C5 P1 C9 C11 -151.0(7)
C1 P1 C9 C11 94.1(7)
Pd1 P1 C9 C11 -28.9(8)
